data_1539091
loop_
_publ_author_name
'Siepmann, R.'
'von Schnering, H.G.'

_publ_section_title
;
 Die Kristallstruktur von W6 Br16
;
_journal_name_full 'Zeitschrift fuer Anorganische und Allgemeine Chemie'
_journal_page_first 289
_journal_page_last 298
_journal_volume 357
_journal_year 1968
_chemical_formula_sum 'Br16 W6'
_chemical_name_systematic 'W6 Br16'
_space_group_crystal_system orthorhombic
_space_group_IT_number 64
_space_group_name_Hall '-B 2 2ab'
_space_group_name_H-M_alt 'B b e m'
_cell_angle_alpha 90
_cell_angle_beta 90
_cell_angle_gamma 90
_cell_formula_units_Z 4
_cell_length_a 14.606
_cell_length_b 14.262
_cell_length_c 12.071
_cell_volume 2514.519
_citation_journal_id_ASTM ZAACAB
_cod_data_source_file Siepmann_ZAACAB_1968_911.cif
_cod_data_source_block Br16W6
_cod_depositor_comments
;
 Updating space group information.

 Antanas Vaitkus,
 2018-07-23
;
_cod_original_sg_symbol_H-M 'B b c m'
_cod_database_code 1539091

loop_
_space_group_symop_id
_space_group_symop_operation_xyz
1 x,y,z
2 -x,y+1/2,-z+1/2
3 -x,-y,z
4 x,-y+1/2,-z+1/2
5 -x,-y,-z
6 x,-y-1/2,z-1/2
7 x,y,-z
8 -x,y-1/2,z-1/2
9 x+1/2,y,z+1/2
10 -x+1/2,y+1/2,-z+1
11 -x+1/2,-y,z+1/2
12 x+1/2,-y+1/2,-z+1
13 -x+1/2,-y,-z+1/2
14 x+1/2,-y-1/2,z
15 x+1/2,y,-z+1/2
16 -x+1/2,y-1/2,z

loop_
_atom_site_label
_atom_site_type_symbol
_atom_site_fract_x
_atom_site_fract_y
_atom_site_fract_z
_atom_site_occupancy
_atom_site_U_iso_or_equiv
Br2 Br-1 0.075 0.21 0 1 0.0
W1 W+3 0.075 0.05 0.11 1 0.0
Br5 Br-1 0.172 0.736 0 1 0.0
Br6 Br-1 0.05 0.932 0.5 1 0.0
W2 W+2 0.073 0.894 0 1 0.0
Br1 Br-1 0.073 0.892 0.21 1 0.0
Br4 Br-1 0.175 0.123 0.259 1 0.0
Br3 Br-1 0.218 0.994 0 1 0.0
